data_1532949
loop_
_publ_author_name
'Josse, M.'
'Dubois, M.'
'El Ghozzi, M.'
'Avignant, D.'

_publ_section_title
;
 Synthesis and crystal structures of new mixed-valence terbium (III/IV)
 fluorides with a random distribution between Tb(3+) and Tb(4+)
;
_journal_name_full 'Journal of Alloys Compd.'
_journal_page_first 213
_journal_page_last 218
_journal_volume 374
_journal_year 2004
_chemical_formula_sum 'Al F16 Rb2 Tb3'
_chemical_name_systematic 'Rb2 Al (Tb3 F16)'
_space_group_IT_number 194
_symmetry_space_group_name_Hall '-P 6c 2c'
_symmetry_space_group_name_H-M 'P 63/m m c'
_cell_angle_alpha 90
_cell_angle_beta 90
_cell_angle_gamma 120
_cell_formula_units_Z 2
_cell_length_a 7.556
_cell_length_b 7.556
_cell_length_c 12.397
_cell_volume 612.959
_citation_journal_id_ASTM JALCEU
_cod_data_source_file Josse_JALCEU_2004_1503.cif
_cod_data_source_block Al1F16Rb2Tb3
_cod_original_cell_volume 612.9586
_cod_original_formula_sum 'Al1 F16 Rb2 Tb3'
_cod_database_code 1532949

loop_
_symmetry_equiv_pos_as_xyz
x,y,z
x-y,x,z+1/2
-y,x-y,z
-x,-y,z+1/2
-x+y,-x,z
y,-x+y,z+1/2
-y,-x,-z+1/2
x-y,-y,-z
x,x-y,-z+1/2
y,x,-z
-x+y,y,-z+1/2
-x,-x+y,-z
-x,-y,-z
-x+y,-x,-z-1/2
y,-x+y,-z
x,y,-z-1/2
x-y,x,-z
-y,x-y,-z-1/2
y,x,z-1/2
-x+y,y,z
-x,-x+y,z-1/2
-y,-x,z
x-y,-y,z-1/2
x,x-y,z

loop_
_atom_site_label
_atom_site_type_symbol
_atom_site_fract_x
_atom_site_fract_y
_atom_site_fract_z
_atom_site_occupancy
_atom_site_U_iso_or_equiv
F1 F-1 0.18 0.36 0.25 1 0.0
F3 F-1 0.4497 0.5503 0.1531 1 0.0
F2 F-1 0.1146 0.8854 0.0813 1 0.0
F4 F-1 0 0 0.25 1 0.0
Al1 Al+3 0 0 0 1 0.0
Tb1 Tb+3 0.3418 0.1709 0.25 1 0.0
Rb1 Rb+1 0.6667 0.3333 0.0619 1 0.0
